data_2200879
loop_
_publ_author_name
'Jeyabharathi, A.'
'Ponnuswamy, M. N.'
'Narasimhan, S.'
'Velmathi, S.'

_publ_section_title
;
 Diisopropyl 2-(2-benzoyl-1-phenylethyl)malonate
;
_journal_issue 3
_journal_name_full 'Acta Crystallographica Section E'
_journal_page_first o334
_journal_page_last o335
_journal_paper_doi 10.1107/S1600536802000739
_journal_volume 58
_journal_year 2002
_chemical_formula_iupac 'C24 H28 O5'
_chemical_formula_moiety 'C24 H28 O5'
_chemical_formula_sum 'C24 H28 O5'
_chemical_formula_weight 396.46
_chemical_name_systematic
;
Diisopropyl 2-(2-benzoyl-1-phenylethyl)malonate
;
_space_group_IT_number 2
_symmetry_cell_setting triclinic
_symmetry_space_group_name_Hall '-P 1'
_symmetry_space_group_name_H-M 'P -1'
_atom_sites_solution_hydrogens geom
_atom_sites_solution_primary direct
_atom_sites_solution_secondary difmap
_audit_creation_method SHELXL-97
_cell_angle_alpha 74.759(10)
_cell_angle_beta 89.109(10)
_cell_angle_gamma 76.871(10)
_cell_formula_units_Z 2
_cell_length_a 6.0310(10)
_cell_length_b 10.2147(10)
_cell_length_c 19.0691(10)
_cell_measurement_reflns_used 25
_cell_measurement_temperature 293(2)
_cell_measurement_theta_max 25
_cell_measurement_theta_min 14
_cell_volume 1102.6(2)
_computing_cell_refinement 'SDP (Frenz, 1978)'
_computing_data_collection 'CAD-4 Software (Enraf-Nonius, 1989)'
_computing_data_reduction 'XCAD-4-PC (Harms & Wocadlo, 1996)'
_computing_molecular_graphics 'ZORTEP (Zsolnai, 1994)'
_computing_publication_material 'PARST97 (Nardelli, 1983, 1995)'
_computing_structure_refinement 'SHELXL97 (Sheldrick, 1997)'
_computing_structure_solution 'SHELXS97 (Sheldrick, 1997)'
_diffrn_ambient_temperature 293(2)
_diffrn_measured_fraction_theta_full .969
_diffrn_measured_fraction_theta_max .969
_diffrn_measurement_device_type 'Enraf-Nonius CAD-4'
_diffrn_measurement_method \w-2\q
_diffrn_radiation_monochromator graphite
_diffrn_radiation_source 'fine-focus sealed tube'
_diffrn_radiation_type CuK\a
_diffrn_radiation_wavelength 1.54178
_diffrn_reflns_av_R_equivalents .019
_diffrn_reflns_av_sigmaI/netI .0464
_diffrn_reflns_limit_h_max 6
_diffrn_reflns_limit_h_min -7
_diffrn_reflns_limit_k_max 12
_diffrn_reflns_limit_k_min 0
_diffrn_reflns_limit_l_max 23
_diffrn_reflns_limit_l_min -22
_diffrn_reflns_number 4453
_diffrn_reflns_theta_full 71.91
_diffrn_reflns_theta_max 71.91
_diffrn_reflns_theta_min 2.40
_diffrn_standards_decay_% <0.1
_diffrn_standards_interval_count 200
_diffrn_standards_interval_time 120
_diffrn_standards_number 3
_exptl_absorpt_coefficient_mu .670
_exptl_absorpt_correction_type none
_exptl_crystal_colour colourless
_exptl_crystal_density_diffrn 1.194
_exptl_crystal_density_method 'not measured'
_exptl_crystal_description needle
_exptl_crystal_F_000 424
_exptl_crystal_size_max .20
_exptl_crystal_size_mid .20
_exptl_crystal_size_min .15
_refine_diff_density_max .15
_refine_diff_density_min -.19
_refine_ls_extinction_method none
_refine_ls_goodness_of_fit_ref 1.01
_refine_ls_hydrogen_treatment constr
_refine_ls_matrix_type full
_refine_ls_number_parameters 262
_refine_ls_number_reflns 4204
_refine_ls_number_restraints 0
_refine_ls_restrained_S_all 1.01
_refine_ls_R_factor_all .106
_refine_ls_R_factor_gt .047
_refine_ls_shift/su_max .001
_refine_ls_shift/su_mean <0.001
_refine_ls_structure_factor_coef Fsqd
_refine_ls_weighting_details 'calc w = 1/[\s^2^(Fo^2^)+(0.0623P)^2^+0.1575P] where P = (Fo^2^+2Fc^2^)/3'
_refine_ls_weighting_scheme calc
_refine_ls_wR_factor_gt .117
_refine_ls_wR_factor_ref .142
_reflns_number_gt 2392
_reflns_number_total 4204
_reflns_threshold_expression I>2\s(I)
_cod_data_source_file ci6092.cif
_cod_data_source_block I
_cod_depositor_comments
;
The following automatic conversions were performed:
'_symmetry_cell_setting' value 'Triclinic' changed to 'triclinic'
according to '/home/saulius/struct/CIF-dictionaries/cif_core.dic'
dictionary named 'cif_core.dic' version 2.4.1 from 2010-06-29.

Automatic conversion script
Id: cif_fix_enum 1527 2010-12-29 10:47:43Z saulius 

The following automatic conversions were performed:

'_symmetry_cell_setting' value 'Triclinic' changed to 'triclinic'
according to /home/saulius/struct/CIF-dictionaries/cif_core.dic
dictionary named 'cif_core.dic' version 2.4.1 from 2010-06-29.

Automatic conversion script
Id: cif_fix_values 1715 2011-07-08 13:25:40Z adriana 
;
_cod_database_code 2200879
_cod_database_fobs_code 2200879

loop_
_symmetry_equiv_pos_as_xyz
'x, y, z'
'-x, -y, -z'

loop_
_atom_site_label
_atom_site_fract_x
_atom_site_fract_y
_atom_site_fract_z
_atom_site_U_iso_or_equiv
_atom_site_adp_type
_atom_site_calc_flag
_atom_site_refinement_flags
_atom_site_occupancy
_atom_site_disorder_assembly
_atom_site_disorder_group
_atom_site_type_symbol
O1 1.1347(3) .99829(18) .11925(9) .0603(5) Uani d . 1 . . O
O2 .8924(3) .85727(16) .14735(8) .0498(4) Uani d . 1 . . O
O3 .9619(3) .72998(18) .33566(10) .0708(5) Uani d . 1 . . O
O4 1.2720(3) .71594(17) .26996(9) .0612(5) Uani d . 1 . . O
O5 .3666(3) 1.0893(2) .32229(9) .0678(5) Uani d . 1 . . O
C1 1.0267(4) .9340(2) .16284(12) .0453(5) Uani d . 1 . . C
C2 1.0144(4) .9325(2) .24265(11) .0434(5) Uani d . 1 . . C
H2 1.1293 .9791 .2538 .052 Uiso calc R 1 . . H
C3 .7781(4) 1.0154(2) .25679(11) .0438(5) Uani d . 1 . . C
H3 .6654 .9622 .2522 .053 Uiso calc R 1 . . H
C4 .7707(4) 1.0356(2) .33383(12) .0505(6) Uani d . 1 . . C
H4A .8335 .9465 .3683 .061 Uiso calc R 1 . . H
H4B .8667 1.0983 .3370 .061 Uiso calc R 1 . . H
C5 .5342(4) 1.0934(2) .35513(12) .0495(6) Uani d . 1 . . C
C6 .8644(4) .8568(2) .07126(12) .0498(6) Uani d . 1 . . C
H6 .8623 .9498 .0397 .060 Uiso calc R 1 . . H
C7 .6369(4) .8245(3) .06518(15) .0726(8) Uani d . 1 . . C
H7A .5207 .8950 .0776 .109 Uiso calc R 1 . . H
H7B .6363 .7353 .0978 .109 Uiso calc R 1 . . H
H7C .6076 .8225 .0162 .109 Uiso calc R 1 . . H
C8 1.0562(5) .7526(3) .05194(15) .0682(8) Uani d . 1 . . C
H8A 1.1973 .7787 .0565 .102 Uiso calc R 1 . . H
H8B 1.0316 .7501 .0027 .102 Uiso calc R 1 . . H
H8C 1.0626 .6620 .0842 .102 Uiso calc R 1 . . H
C9 1.0739(4) .7826(2) .28881(12) .0481(6) Uani d . 1 . . C
C10 1.3455(5) .5647(3) .30186(14) .0623(7) Uani d . 1 . . C
H10 1.2971 .5401 .3520 .075 Uiso calc R 1 . . H
C11 1.2404(5) .4933(3) .25669(18) .0815(9) Uani d . 1 . . C
H11A 1.0776 .5173 .2592 .122 Uiso calc R 1 . . H
H11B 1.2952 .3942 .2748 .122 Uiso calc R 1 . . H
H11C 1.2809 .5226 .2071 .122 Uiso calc R 1 . . H
C12 1.6006(5) .5312(3) .30115(19) .0898(10) Uani d . 1 . . C
H12A 1.6600 .5783 .3313 .135 Uiso calc R 1 . . H
H12B 1.6465 .5614 .2522 .135 Uiso calc R 1 . . H
H12C 1.6586 .4324 .3195 .135 Uiso calc R 1 . . H
C13 .2943(5) 1.2238(3) .43224(15) .0730(8) Uani d . 1 . . C
H13 .1695 1.2311 .4022 .088 Uiso calc R 1 . . H
C14 .5086(4) 1.1553(2) .41831(12) .0515(6) Uani d . 1 . . C
C15 .6900(5) 1.1460(3) .46398(13) .0712(8) Uani d . 1 . . C
H15 .8357 1.1007 .4553 .085 Uiso calc R 1 . . H
C16 .6576(7) 1.2028(4) .52233(16) .0993(12) Uani d . 1 . . C
H16 .7808 1.1946 .5532 .119 Uiso calc R 1 . . H
C17 .4462(9) 1.2707(4) .5348(2) .1137(14) Uani d . 1 . . C
H17 .4258 1.3101 .5739 .136 Uiso calc R 1 . . H
C18 .2642(7) 1.2818(4) .4909(2) .0998(12) Uani d . 1 . . C
H18 .1197 1.3282 .5000 .120 Uiso calc R 1 . . H
C19 .7147(4) 1.1552(2) .20032(11) .0434(5) Uani d . 1 . . C
C20 .5228(4) 1.1911(3) .15454(12) .0542(6) Uani d . 1 . . C
H20 .4301 1.1285 .1581 .065 Uiso calc R 1 . . H
C21 .7953(5) 1.3780(3) .14160(15) .0673(7) Uani d . 1 . . C
H21 .8891 1.4402 .1371 .081 Uiso calc R 1 . . H
C22 .4669(5) 1.3196(3) .10332(14) .0668(7) Uani d . 1 . . C
H22 .3367 1.3426 .0730 .080 Uiso calc R 1 . . H
C23 .6019(6) 1.4130(3) .09706(14) .0703(8) Uani d . 1 . . C
H23 .5631 1.4993 .0630 .084 Uiso calc R 1 . . H
C24 .8504(4) 1.2505(2) .19298(13) .0560(6) Uani d . 1 . . C
H24 .9808 1.2283 .2232 .067 Uiso calc R 1 . . H

loop_
_atom_site_aniso_label
_atom_site_aniso_U_11
_atom_site_aniso_U_22
_atom_site_aniso_U_33
_atom_site_aniso_U_12
_atom_site_aniso_U_13
_atom_site_aniso_U_23
O1 .0678(12) .0673(11) .0595(10) -.0329(9) .0244(9) -.0271(9)
O2 .0608(10) .0542(9) .0437(8) -.0233(8) .0098(7) -.0211(7)
O3 .0829(13) .0552(11) .0681(11) -.0086(9) .0303(10) -.0135(9)
O4 .0597(11) .0500(10) .0694(11) -.0009(8) .0139(8) -.0189(8)
O5 .0520(11) .0942(14) .0661(11) -.0141(10) .0056(9) -.0391(10)
C1 .0458(13) .0424(12) .0524(13) -.0095(10) .0100(10) -.0218(10)
C2 .0451(13) .0429(12) .0466(12) -.0091(10) .0050(10) -.0206(10)
C3 .0440(13) .0466(13) .0449(12) -.0092(10) .0050(9) -.0205(10)
C4 .0521(14) .0558(14) .0436(12) -.0038(11) .0037(10) -.0209(11)
C5 .0542(15) .0511(14) .0431(12) -.0091(11) .0062(11) -.0152(10)
C6 .0570(15) .0549(14) .0419(12) -.0149(11) .0063(10) -.0188(11)
C7 .0564(17) .099(2) .0750(18) -.0210(15) .0021(13) -.0429(17)
C8 .0620(17) .0801(19) .0716(17) -.0124(14) .0113(13) -.0397(15)
C9 .0507(15) .0491(13) .0474(13) -.0069(11) .0048(11) -.0221(11)
C10 .0671(18) .0471(14) .0642(16) .0045(12) .0020(13) -.0151(12)
C11 .084(2) .0638(18) .098(2) -.0071(16) -.0090(17) -.0312(17)
C12 .070(2) .078(2) .117(3) .0085(16) -.0106(18) -.0402(19)
C13 .0732(19) .081(2) .0711(18) -.0156(15) .0262(15) -.0341(16)
C14 .0624(16) .0524(14) .0420(12) -.0135(12) .0146(11) -.0170(10)
C15 .082(2) .088(2) .0495(15) -.0171(16) .0063(14) -.0293(14)
C16 .120(3) .138(3) .0642(19) -.044(3) .0171(19) -.058(2)
C17 .151(4) .141(3) .086(3) -.058(3) .047(3) -.077(3)
C18 .103(3) .114(3) .102(3) -.024(2) .052(2) -.065(2)
C19 .0477(13) .0442(12) .0420(11) -.0068(10) .0061(10) -.0215(10)
C20 .0539(15) .0637(16) .0500(13) -.0124(12) -.0012(11) -.0247(12)
C21 .084(2) .0521(16) .0703(17) -.0202(14) .0109(15) -.0210(14)
C22 .0750(19) .0680(18) .0516(15) .0002(15) -.0112(13) -.0191(14)
C23 .102(2) .0504(16) .0524(15) -.0064(16) .0014(15) -.0124(12)
C24 .0610(16) .0497(14) .0611(15) -.0126(12) -.0007(12) -.0211(12)

loop_
_atom_type_symbol
_atom_type_description
_atom_type_scat_dispersion_real
_atom_type_scat_dispersion_imag
_atom_type_scat_source
C C .0181 .0091 'International Tables Vol C Tables 4.2.6.8 and 6.1.1.4'
H H .0000 .0000 'International Tables Vol C Tables 4.2.6.8 and 6.1.1.4'
O O .0492 .0322 'International Tables Vol C Tables 4.2.6.8 and 6.1.1.4'

loop_
_geom_angle_atom_site_label_1
_geom_angle_atom_site_label_2
_geom_angle_atom_site_label_3
_geom_angle
_geom_angle_publ_flag
C1 O2 C6 118.08(17) ?
C9 O4 C10 118.15(19) ?
O1 C1 O2 124.5(2) ?
O1 C1 C2 125.4(2) ?
O2 C1 C2 110.00(19) ?
C9 C2 C1 109.10(17) ?
C9 C2 C3 113.61(18) ?
C1 C2 C3 109.88(17) ?
C9 C2 H2 108.0 ?
C1 C2 H2 108.0 ?
C3 C2 H2 108.0 ?
C19 C3 C4 110.56(17) ?
C19 C3 C2 110.29(18) ?
C4 C3 C2 111.50(18) ?
C19 C3 H3 108.1 ?
C4 C3 H3 108.1 ?
C2 C3 H3 108.1 ?
C5 C4 C3 113.60(19) ?
C5 C4 H4A 108.8 ?
C3 C4 H4A 108.8 ?
C5 C4 H4B 108.8 ?
C3 C4 H4B 108.8 ?
H4A C4 H4B 107.7 ?
O5 C5 C14 120.0(2) ?
O5 C5 C4 121.2(2) ?
C14 C5 C4 118.8(2) y
O2 C6 C7 105.17(18) ?
O2 C6 C8 110.43(19) ?
C7 C6 C8 113.1(2) y
O2 C6 H6 109.3 ?
C7 C6 H6 109.3 ?
C8 C6 H6 109.3 ?
C6 C7 H7A 109.5 ?
C6 C7 H7B 109.5 ?
H7A C7 H7B 109.5 ?
C6 C7 H7C 109.5 ?
H7A C7 H7C 109.5 ?
H7B C7 H7C 109.5 ?
C6 C8 H8A 109.5 ?
C6 C8 H8B 109.5 ?
H8A C8 H8B 109.5 ?
C6 C8 H8C 109.5 ?
H8A C8 H8C 109.5 ?
H8B C8 H8C 109.5 ?
O3 C9 O4 124.1(2) ?
O3 C9 C2 126.0(2) ?
O4 C9 C2 109.9(2) ?
O4 C10 C11 108.4(2) ?
O4 C10 C12 105.6(2) ?
C11 C10 C12 112.6(2) y
O4 C10 H10 110.0 ?
C11 C10 H10 110.0 ?
C12 C10 H10 110.0 ?
C10 C11 H11A 109.5 ?
C10 C11 H11B 109.5 ?
H11A C11 H11B 109.5 ?
C10 C11 H11C 109.5 ?
H11A C11 H11C 109.5 ?
H11B C11 H11C 109.5 ?
C10 C12 H12A 109.5 ?
C10 C12 H12B 109.5 ?
H12A C12 H12B 109.5 ?
C10 C12 H12C 109.5 ?
H12A C12 H12C 109.5 ?
H12B C12 H12C 109.5 ?
C14 C13 C18 120.3(3) ?
C14 C13 H13 119.8 ?
C18 C13 H13 119.8 ?
C15 C14 C13 118.4(2) y
C15 C14 C5 122.8(2) ?
C13 C14 C5 118.8(2) ?
C16 C15 C14 120.7(3) ?
C16 C15 H15 119.6 ?
C14 C15 H15 119.6 ?
C17 C16 C15 120.0(3) ?
C17 C16 H16 120.0 ?
C15 C16 H16 120.0 ?
C16 C17 C18 120.7(3) ?
C16 C17 H17 119.7 ?
C18 C17 H17 119.7 ?
C17 C18 C13 119.8(3) ?
C17 C18 H18 120.1 ?
C13 C18 H18 120.1 ?
C20 C19 C24 118.1(2) y
C20 C19 C3 121.4(2) ?
C24 C19 C3 120.5(2) ?
C19 C20 C22 120.7(2) ?
C19 C20 H20 119.7 ?
C22 C20 H20 119.7 ?
C23 C21 C24 120.1(3) ?
C23 C21 H21 119.9 ?
C24 C21 H21 119.9 ?
C23 C22 C20 120.5(3) ?
C23 C22 H22 119.7 ?
C20 C22 H22 119.7 ?
C22 C23 C21 119.5(3) ?
C22 C23 H23 120.3 ?
C21 C23 H23 120.3 ?
C21 C24 C19 121.1(2) ?
C21 C24 H24 119.4 ?
C19 C24 H24 119.4 ?

loop_
_geom_bond_atom_site_label_1
_geom_bond_atom_site_label_2
_geom_bond_site_symmetry_2
_geom_bond_distance
_geom_bond_publ_flag
O1 C1 . 1.199(2) y
O2 C1 . 1.333(3) y
O2 C6 . 1.465(2) y
O3 C9 . 1.199(3) y
O4 C9 . 1.329(3) y
O4 C10 . 1.468(3) ?
O5 C5 . 1.212(3) y
C1 C2 . 1.518(3) ?
C2 C9 . 1.516(3) ?
C2 C3 . 1.543(3) y
C2 H2 . .98 ?
C3 C19 . 1.517(3) y
C3 C4 . 1.535(3) y
C3 H3 . .98 ?
C4 C5 . 1.508(3) y
C4 H4A . .97 ?
C4 H4B . .97 ?
C5 C14 . 1.492(3) y
C6 C7 . 1.495(3) ?
C6 C8 . 1.497(3) ?
C6 H6 . .98 ?
C7 H7A . .96 ?
C7 H7B . .96 ?
C7 H7C . .96 ?
C8 H8A . .96 ?
C8 H8B . .96 ?
C8 H8C . .96 ?
C10 C11 . 1.495(4) ?
C10 C12 . 1.499(4) ?
C10 H10 . .98 ?
C11 H11A . .96 ?
C11 H11B . .96 ?
C11 H11C . .96 ?
C12 H12A . .96 ?
C12 H12B . .96 ?
C12 H12C . .96 ?
C13 C14 . 1.381(3) ?
C13 C18 . 1.388(4) ?
C13 H13 . .93 ?
C14 C15 . 1.379(4) ?
C15 C16 . 1.376(4) ?
C15 H15 . .93 ?
C16 C17 . 1.356(5) ?
C16 H16 . .93 ?
C17 C18 . 1.358(5) ?
C17 H17 . .93 ?
C18 H18 . .93 ?
C19 C20 . 1.381(3) ?
C19 C24 . 1.387(3) ?
C20 C22 . 1.388(3) ?
C20 H20 . .93 ?
C21 C23 . 1.375(4) ?
C21 C24 . 1.381(3) ?
C21 H21 . .93 ?
C22 C23 . 1.370(4) ?
C22 H22 . .93 ?
C23 H23 . .93 ?
C24 H24 . .93 ?

loop_
_geom_hbond_atom_site_label_D
_geom_hbond_atom_site_label_H
_geom_hbond_atom_site_label_A
_geom_hbond_site_symmetry_A
_geom_hbond_distance_DH
_geom_hbond_distance_HA
_geom_hbond_distance_DA
_geom_hbond_angle_DHA
C2 H2 O5 1_655 .98 2.57 3.509(3) 161.4
C4 H4A O3 1_555 .97 2.41 3.063(3) 124.3
C7 H7A O1 1_455 .96 2.54 3.437(3) 156.4

loop_
_geom_torsion_atom_site_label_1
_geom_torsion_atom_site_label_2
_geom_torsion_atom_site_label_3
_geom_torsion_atom_site_label_4
_geom_torsion
_geom_torsion_publ_flag
C6 O2 C1 O1 -3.4(3) ?
C6 O2 C1 C2 174.27(17) ?
O1 C1 C2 C9 -126.9(2) ?
O2 C1 C2 C9 55.4(2) ?
O1 C1 C2 C3 107.9(3) ?
O2 C1 C2 C3 -69.7(2) ?
C9 C2 C3 C19 -170.52(17) y
C1 C2 C3 C19 -48.0(2) y
C9 C2 C3 C4 66.2(2) ?
C1 C2 C3 C4 -171.23(19) ?
C19 C3 C4 C5 67.0(3) ?
C2 C3 C4 C5 -169.87(19) ?
C3 C4 C5 O5 17.7(3) y
C3 C4 C5 C14 -162.9(2) ?
C1 O2 C6 C7 -153.7(2) ?
C1 O2 C6 C8 84.0(2) ?
C10 O4 C9 O3 7.9(3) ?
C10 O4 C9 C2 -172.30(19) ?
C1 C2 C9 O3 -127.4(3) ?
C3 C2 C9 O3 -4.4(3) ?
C1 C2 C9 O4 52.8(2) ?
C3 C2 C9 O4 175.78(17) ?
C9 O4 C10 C11 85.3(3) ?
C9 O4 C10 C12 -153.8(2) ?
C18 C13 C14 C15 .2(4) ?
C18 C13 C14 C5 179.6(3) ?
O5 C5 C14 C15 170.8(3) ?
C4 C5 C14 C15 -8.7(3) ?
O5 C5 C14 C13 -8.6(4) ?
C4 C5 C14 C13 172.0(2) ?
C13 C14 C15 C16 .4(4) ?
C5 C14 C15 C16 -178.9(3) ?
C14 C15 C16 C17 -1.0(5) ?
C15 C16 C17 C18 1.0(6) ?
C16 C17 C18 C13 -.4(6) ?
C14 C13 C18 C17 -.2(5) ?
C4 C3 C19 C20 -116.6(2) ?
C2 C3 C19 C20 119.7(2) ?
C4 C3 C19 C24 64.0(3) ?
C2 C3 C19 C24 -59.8(2) ?
C24 C19 C20 C22 -.7(3) ?
C3 C19 C20 C22 179.8(2) ?
C19 C20 C22 C23 .3(4) ?
C20 C22 C23 C21 .6(4) ?
C24 C21 C23 C22 -1.1(4) ?
C23 C21 C24 C19 .7(4) ?
C20 C19 C24 C21 .2(3) ?
C3 C19 C24 C21 179.7(2) ?
